data_4061052
loop_
_publ_author_name
'Kang, Myeongsoon'
'Sen, Ayusman'

_publ_section_title
;
 Reaction of Palladium 1,5-Cyclooctadiene Alkyl Chloride with Norbornene
 Derivatives: Relevance to Metal-Catalyzed Addition Polymerization
 of Functionalized Norbornenes
;
_journal_coden_ASTM ORGND7
_journal_issue 23
_journal_name_full Organometallics
_journal_page_first 5396
_journal_page_last 5398
_journal_paper_doi 10.1021/om049449h
_journal_volume 23
_journal_year 2004
_chemical_formula_sum 'C16 H25 Cl Pd'
_chemical_formula_weight 359.21
_chemical_name_common (COD)Pd(Cl)(2-Me-norbornanyl)
_space_group_IT_number 14
_symmetry_cell_setting monoclinic
_symmetry_space_group_name_Hall '-P 2yn'
_symmetry_space_group_name_H-M 'P 1 21/n 1'
_cell_angle_alpha 90.00
_cell_angle_beta 108.150(13)
_cell_angle_gamma 90.00
_cell_formula_units_Z 4
_cell_length_a 10.899(5)
_cell_length_b 12.530(5)
_cell_length_c 11.467(5)
_cell_measurement_temperature 95(2)
_cell_volume 1488.1(10)
_diffrn_ambient_temperature 95(2)
_exptl_crystal_density_diffrn 1.603
_cod_depositor_comments
;
 Updating bibliography.

 Antanas Vaitkus,
 2017-07-07

The following automatic conversions were performed:
'_symmetry_cell_setting' value 'Monoclinic' changed to 'monoclinic'
according to '/home/saulius/struct/CIF-dictionaries/cif_core.dic'
dictionary named 'cif_core.dic' version 2.4.1 from 2010-06-29.

Automatic conversion script
Id: cif_fix_enum 1527 2010-12-29 10:47:43Z saulius 
;
_cod_original_sg_symbol_H-M 'P 21/n'
_cod_database_code 4061052

loop_
_symmetry_equiv_pos_as_xyz
'x, y, z'
'-x+1/2, y+1/2, -z+1/2'
'-x, -y, -z'
'x-1/2, -y-1/2, z-1/2'

loop_
_atom_site_label
_atom_site_type_symbol
_atom_site_fract_x
_atom_site_fract_y
_atom_site_fract_z
_atom_site_U_iso_or_equiv
_atom_site_adp_type
_atom_site_occupancy
_atom_site_symmetry_multiplicity
_atom_site_calc_flag
_atom_site_refinement_flags
_atom_site_disorder_assembly
_atom_site_disorder_group
Pd1 Pd 0.42167(6) 0.11703(5) 0.25430(5) 0.0283(2) Uani 1 1 d . . .
Cl3 Cl 0.4781(2) 0.23938(16) 0.41588(17) 0.0357(5) Uani 1 1 d . . .
C1 C 0.5487(11) 0.1788(9) 0.1695(9) 0.057(3) Uani 1 1 d . . .
H1 H 0.5216 0.1485 0.0846 0.069 Uiso 1 1 calc R . .
C2 C 0.5441(14) 0.3003(12) 0.1542(13) 0.087(4) Uani 1 1 d . . .
H2 H 0.4655 0.3375 0.1612 0.104 Uiso 1 1 calc R . .
C11 C 0.4063(10) -0.1215(8) 0.2371(9) 0.053(3) Uani 1 1 d . . .
H11A H 0.3852 -0.1871 0.1867 0.063 Uiso 1 1 calc R . .
H11B H 0.4922 -0.1323 0.2985 0.063 Uiso 1 1 calc R . .
C10 C 0.3092(10) -0.1090(7) 0.3038(9) 0.043(2) Uani 1 1 d . . .
H10A H 0.2224 -0.1255 0.2468 0.051 Uiso 1 1 calc R . .
H10B H 0.3283 -0.1613 0.3718 0.051 Uiso 1 1 calc R . .
C13 C 0.3147(9) 0.0332(8) 0.0860(7) 0.041(2) Uani 1 1 d . . .
H13 H 0.3289 0.0633 0.0104 0.050 Uiso 1 1 calc R . .
C9 C 0.3073(7) 0.0002(6) 0.3549(7) 0.0280(17) Uani 1 1 d . . .
H9 H 0.3366 0.0044 0.4465 0.034 Uiso 1 1 calc R . .
C8 C 0.2284(8) 0.0777(7) 0.2981(8) 0.0303(17) Uani 1 1 d . . .
H8 H 0.2065 0.1299 0.3546 0.036 Uiso 1 1 calc R . .
C12 C 0.4159(9) -0.0303(8) 0.1549(8) 0.045(2) Uani 1 1 d . . .
H12 H 0.4878 -0.0380 0.1186 0.053 Uiso 1 1 calc R . .
C14 C 0.1750(9) 0.0186(7) 0.0750(7) 0.042(2) Uani 1 1 d . . .
H14A H 0.1575 -0.0590 0.0747 0.051 Uiso 1 1 calc R . .
H14B H 0.1226 0.0471 -0.0057 0.051 Uiso 1 1 calc R . .
C15 C 0.1280(9) 0.0698(8) 0.1727(8) 0.042(2) Uani 1 1 d . . .
H15A H 0.0537 0.0281 0.1805 0.050 Uiso 1 1 calc R . .
H15B H 0.0964 0.1425 0.1452 0.050 Uiso 1 1 calc R . .
C7 C 0.6815(13) 0.3216(11) 0.2660(10) 0.074(4) Uani 1 1 d . . .
H7A H 0.7113 0.3965 0.2700 0.088 Uiso 1 1 calc R . .
H7B H 0.6785 0.2978 0.3474 0.088 Uiso 1 1 calc R . .
C5 C 0.7534(12) 0.2508(12) 0.2137(12) 0.072(4) Uani 1 1 d . . .
H5 H 0.8476 0.2485 0.2605 0.087 Uiso 1 1 calc R . .
C3 C 0.5892(12) 0.3311(13) 0.0501(11) 0.076(4) Uani 1 1 d . . .
H3A H 0.5896 0.4095 0.0401 0.091 Uiso 1 1 calc R . .
H3B H 0.5357 0.2982 -0.0276 0.091 Uiso 1 1 calc R . .
C6 C 0.6841(11) 0.1510(10) 0.2237(14) 0.074(4) Uani 1 1 d . . .
H6 H 0.7042 0.0992 0.1658 0.089 Uiso 1 1 calc R . .
C4 C 0.7277(14) 0.2850(13) 0.0918(12) 0.097(6) Uani 1 1 d . . .
H4A H 0.7343 0.2244 0.0387 0.116 Uiso 1 1 calc R . .
H4B H 0.7906 0.3404 0.0866 0.116 Uiso 1 1 calc R . .
C16 C 0.7212(11) 0.0987(13) 0.3424(12) 0.082(4) Uani 1 1 d . . .
H16A H 0.7096 0.1481 0.4043 0.124 Uiso 1 1 calc R . .
H16B H 0.8121 0.0771 0.3647 0.124 Uiso 1 1 calc R . .
H16C H 0.6672 0.0354 0.3383 0.124 Uiso 1 1 calc R . .

loop_
_atom_site_aniso_label
_atom_site_aniso_U_11
_atom_site_aniso_U_22
_atom_site_aniso_U_33
_atom_site_aniso_U_23
_atom_site_aniso_U_13
_atom_site_aniso_U_12
Pd1 0.0334(3) 0.0314(3) 0.0177(3) -0.0047(3) 0.0044(2) -0.0141(3)
Cl3 0.0442(12) 0.0307(10) 0.0248(9) -0.0079(8) 0.0000(8) -0.0070(9)
C1 0.066(7) 0.076(8) 0.034(5) -0.021(5) 0.021(5) -0.042(6)
C2 0.070(9) 0.087(10) 0.103(11) 0.051(8) 0.025(8) -0.013(7)
C11 0.054(6) 0.036(5) 0.051(6) -0.021(5) -0.010(5) 0.007(5)
C10 0.053(6) 0.023(4) 0.043(5) 0.010(4) 0.001(4) 0.005(4)
C13 0.060(6) 0.048(5) 0.010(3) -0.016(3) 0.003(3) -0.028(5)
C9 0.029(4) 0.032(4) 0.021(3) 0.007(3) 0.004(3) -0.003(3)
C8 0.024(4) 0.032(4) 0.035(4) -0.005(3) 0.009(3) -0.002(3)
C12 0.037(5) 0.062(6) 0.036(5) -0.037(5) 0.013(4) -0.019(5)
C14 0.044(5) 0.035(5) 0.026(4) 0.006(4) -0.020(4) 0.000(4)
C15 0.035(5) 0.038(5) 0.038(5) 0.008(4) -0.011(4) 0.000(4)
C7 0.097(10) 0.084(9) 0.039(6) -0.014(6) 0.019(6) -0.065(8)
C5 0.047(7) 0.100(10) 0.063(8) 0.004(7) 0.005(6) -0.023(7)
C3 0.060(8) 0.108(11) 0.056(7) 0.008(7) 0.012(6) -0.008(7)
C6 0.058(7) 0.066(8) 0.119(11) 0.056(8) 0.056(8) 0.041(6)
C4 0.085(10) 0.113(12) 0.064(8) 0.011(8) -0.018(7) -0.067(9)
C16 0.036(6) 0.119(12) 0.081(9) 0.023(9) 0.003(6) 0.012(7)

loop_
_geom_bond_atom_site_label_1
_geom_bond_atom_site_label_2
_geom_bond_distance
_geom_bond_site_symmetry_2
_geom_bond_publ_flag
Pd1 C1 2.074(10) . ?
Pd1 C12 2.160(9) . ?
Pd1 C13 2.188(7) . ?
Pd1 Cl3 2.335(2) . ?
Pd1 C8 2.364(8) . ?
Pd1 C9 2.434(7) . ?
C1 C6 1.454(16) . ?
C1 C2 1.531(18) . ?
C2 C3 1.477(17) . ?
C2 C7 1.662(18) . ?
C11 C10 1.495(14) . ?
C11 C12 1.505(15) . ?
C10 C9 1.491(12) . ?
C13 C12 1.390(14) . ?
C13 C14 1.500(13) . ?
C9 C8 1.326(11) . ?
C8 C15 1.515(11) . ?
C14 C15 1.513(14) . ?
C7 C5 1.434(19) . ?
C5 C4 1.405(17) . ?
C5 C6 1.483(17) . ?
C3 C4 1.55(2) . ?
C6 C16 1.450(17) . ?
